data_2010963
loop_
_publ_author_name
'Kani, Yoshiyuki'
'Ohba, Shigeru'
'Oishi, Takeshi'
'Ando, Koji'
'Inomiya, Kenjin'
'Chida, Noritaka'

_publ_section_title
;(2<i>S</i>,3<i>R</i>,4<i>S</i>,5<i>R</i>,6<i>S</i>)-6-Benzyloxymethyl-4-(methoxymethyloxy)-9-oxo-8-oxa-1-azabicyclo[4.3.0]nonane-2,3,5-triyl
 triacetate
;
_journal_issue 5
_journal_name_full 'Acta Crystallographica Section C'
_journal_page_first e223
_journal_page_last e223
_journal_paper_doi 10.1107/S0108270100005618
_journal_volume 56
_journal_year 2000
_chemical_formula_moiety 'C23 H29 N O11'
_chemical_formula_sum 'C23 H29 N O11'
_chemical_formula_weight 495.48
_space_group_IT_number 78
_symmetry_cell_setting tetragonal
_symmetry_space_group_name_Hall 'P 4cw'
_symmetry_space_group_name_H-M 'P 43'
_cell_angle_alpha 90
_cell_angle_beta 90
_cell_angle_gamma 90
_cell_formula_units_Z 4
_cell_length_a 14.381(2)
_cell_length_b 14.381(2)
_cell_length_c 12.265(2)
_cell_measurement_reflns_used 25
_cell_measurement_temperature 296
_cell_measurement_theta_max 15
_cell_measurement_theta_min 10
_cell_volume 2536.6(6)
_computing_cell_refinement 'MSC/AFC Diffractometer Control Software'
_computing_data_collection
;
MSC/AFC Diffractometer Control Software
(Molecular Structure Corporation, 1993)
;
_computing_data_reduction 'TEXSAN (Molecular Structure Corporation, 1999)'
_computing_publication_material TEXSAN
_computing_structure_refinement TEXSAN
_computing_structure_solution 'SIR92 (Altomare et al., 1994)'
_diffrn_measured_fraction_theta_full .9996
_diffrn_measured_fraction_theta_max .9996
_diffrn_measurement_device_type 'Rigaku AFC-5S'
_diffrn_measurement_method \q-2\q
_diffrn_radiation_type MoK\a
_diffrn_radiation_wavelength .71073
_diffrn_reflns_av_R_equivalents .010
_diffrn_reflns_limit_h_max 18
_diffrn_reflns_limit_h_min 0
_diffrn_reflns_limit_k_max 18
_diffrn_reflns_limit_k_min 0
_diffrn_reflns_limit_l_max 15
_diffrn_reflns_limit_l_min 0
_diffrn_reflns_number 2844
_diffrn_reflns_theta_full 26
_diffrn_reflns_theta_max 26
_diffrn_standards_decay_% 0
_diffrn_standards_interval_count 100
_diffrn_standards_number 3
_exptl_absorpt_coefficient_mu .104
_exptl_absorpt_correction_type none
_exptl_crystal_colour colourless
_exptl_crystal_density_diffrn 1.297
_exptl_crystal_density_method 'not measured'
_exptl_crystal_description prism
_exptl_crystal_size_max .5
_exptl_crystal_size_mid .5
_exptl_crystal_size_min .5
_refine_diff_density_max .16
_refine_diff_density_min -.14
_refine_ls_abs_structure_details 'see text, no Friedel pair'
_refine_ls_extinction_method none
_refine_ls_goodness_of_fit_ref 1.19
_refine_ls_hydrogen_treatment noref
_refine_ls_number_parameters 324
_refine_ls_number_reflns 2621
_refine_ls_R_factor_gt .047
_refine_ls_shift/su_max .026
_refine_ls_structure_factor_coef Fsqd
_refine_ls_weighting_details 'w = 1/[\s^2^(Fo^2^) + {0.05(Fo^2^ + 2Fc^2^)/3}^2^]'
_refine_ls_weighting_scheme calc
_refine_ls_wR_factor_ref .116
_reflns_number_gt 1656
_reflns_number_total 2621
_reflns_threshold_expression I>2\s(I)
_cod_data_source_file qa0282.cif
_cod_data_source_block I
_cod_original_cell_volume 2536.4(7)
_cod_original_sg_symbol_Hall 'P 43'
_cod_database_code 2010963
_cod_database_fobs_code 2010963

loop_
_symmetry_equiv_pos_as_xyz
x,y,z
-x,-y,1/2+z
-y,x,3/4+z
y,-x,1/4+z

loop_
_atom_site_label
_atom_site_fract_x
_atom_site_fract_y
_atom_site_fract_z
_atom_site_U_iso_or_equiv
_atom_site_adp_type
_atom_site_occupancy
_atom_site_type_symbol
O1 .8376(2) .0426(2) .1522(9) .0708(8) Uani 1.00 O
O2 .6961(2) -.0126(2) .1098(9) .0950(10) Uani 1.00 O
O3 .6033(2) .0822(2) .3845(9) .0616(8) Uani 1.00 O
O4 .5143(5) -.0318(4) .3257(10) .176(2) Uani 1.00 O
O5 .5844(2) .2293(2) .1511(9) .0685(8) Uani 1.00 O
O6 .4895(3) .3465(3) .1936(9) .139(2) Uani 1.00 O
O7 .6760(2) .2902(2) .4182(9) .0676(8) Uani 1.00 O
O8 .6565(4) .4513(2) .4194(9) .126(2) Uani 1.00 O
O9 .7898(2) .2565(2) .1565(9) .0544(6) Uani 1.00 O
O10 .8245(3) .4067(2) .1749(9) .0950(10) Uani 1.00 O
O11 .8208(2) .0282(2) .4279(9) .0715(8) Uani 1.00 O
N1 .7183(2) .0905(2) .2499(9) .0481(7) Uani 1.00 N
C1 .6233(2) .1108(2) .2744(9) .0521(8) Uani 1.00 C
C2 .6025(3) .2138(3) .2661(9) .0565(9) Uani 1.00 C
C3 .6802(3) .2800(2) .3030(9) .0519(8) Uani 1.00 C
C4 .7780(2) .2474(2) .2730(9) .0485(8) Uani 1.00 C
C5 .7948(2) .1443(2) .2961(9) .0467(8) Uani 1.00 C
C6 .8773(3) .1035(3) .2323(9) .0580(10) Uani 1.00 C
C7 .7445(3) .0357(3) .1654(9) .0625(10) Uani 1.00 C
C8 .5483(3) .0086(3) .3992(10) .0870(10) Uani 1.00 C
C9 .5325(4) -.0080(4) .5180(10) .108(2) Uani 1.00 C
C10 .5245(4) .2988(4) .1260(10) .099(2) Uani 1.00 C
C11 .5122(6) .3063(5) .0060(10) .148(3) Uani 1.00 C
C12 .6184(6) .3661(5) .4520(10) .094(2) Uani .65 C
C13 .7460(10) .4666(9) .459(2) .179(5) Uani .65 C
C14 .7160(10) .3830(10) .456(2) .091(4) Uiso .35 C
C15 .569(2) .439(2) .472(2) .160(8) Uiso .35 C
C16 .8177(3) .3398(3) .1179(9) .0660(10) Uani 1.00 C
C17 .8383(4) .3356(3) -.0004(10) .098(2) Uani 1.00 C
C18 .8061(3) .1253(2) .4178(9) .0544(9) Uani 1.00 C
C19 .8250(3) -.0041(3) .5345(9) .0690(10) Uani 1.00 C
C20 .8342(3) -.1084(3) .5332(9) .0620(10) Uani 1.00 C
C21 .7859(3) -.1620(3) .4599(9) .0720(10) Uani 1.00 C
C22 .7954(4) -.2575(3) .4611(10) .094(2) Uani 1.00 C
C23 .8545(4) -.2981(3) .5370(10) .100(2) Uani 1.00 C
C24 .9010(4) -.2459(4) .6098(10) .104(2) Uani 1.00 C
C25 .8917(3) -.1516(3) .6072(10) .0800(10) Uani 1.00 C
H1 .5837 .0773 .2250 .0626 Uiso 1.00 H
H2 .5472 .2273 .3069 .0678 Uiso 1.00 H
H3 .6698 .3397 .2702 .0623 Uiso 1.00 H
H4 .8234 .2844 .3105 .0582 Uiso 1.00 H
H5 .9119 .1523 .1975 .0691 Uiso 1.00 H
H6 .9176 .0695 .2803 .0691 Uiso 1.00 H
H7 .5909 -.0195 .5534 .1290 Uiso 1.00 H
H8 .4927 -.0611 .5273 .1290 Uiso 1.00 H
H9 .5036 .0456 .5499 .1290 Uiso 1.00 H
H10 .5713 .3188 -.0278 .1792 Uiso 1.00 H
H11 .4879 .2487 -.0221 .1792 Uiso 1.00 H
H12 .4698 .3558 -.0106 .1792 Uiso 1.00 H
H13 .6136 .3653 .5306 .1132 Uiso .65 H
H14 .5578 .3591 .4210 .1132 Uiso .65 H
H15 .7455 .4651 .5379 .2150 Uiso .65 H
H16 .7687 .5259 .4353 .2150 Uiso .65 H
H17 .7873 .4185 .4332 .2150 Uiso .65 H
H18 .7768 .3908 .4254 .1094 Uiso .35 H
H19 .7197 .3834 .5339 .1094 Uiso .35 H
H20 .5773 .4444 .5488 .1899 Uiso .35 H
H21 .5441 .3802 .4531 .1899 Uiso .35 H
H22 .5276 .4878 .4471 .1899 Uiso .35 H
H23 .8577 .3958 -.0253 .1175 Uiso 1.00 H
H24 .8872 .2914 -.0131 .1175 Uiso 1.00 H
H25 .7835 .3167 -.0392 .1175 Uiso 1.00 H
H26 .7510 .1434 .4566 .0652 Uiso 1.00 H
H27 .8585 .1589 .4461 .0652 Uiso 1.00 H
H28 .7692 .0130 .5725 .0830 Uiso 1.00 H
H29 .8778 .0227 .5707 .0830 Uiso 1.00 H
H30 .7454 -.1330 .4077 .0864 Uiso 1.00 H
H31 .7619 -.2954 .4102 .1132 Uiso 1.00 H
H32 .8622 -.3644 .5379 .1207 Uiso 1.00 H
H33 .9403 -.2748 .6633 .1243 Uiso 1.00 H
H34 .9261 -.1145 .6582 .0955 Uiso 1.00 H

loop_
_atom_site_aniso_label
_atom_site_aniso_U_11
_atom_site_aniso_U_22
_atom_site_aniso_U_33
_atom_site_aniso_U_12
_atom_site_aniso_U_13
_atom_site_aniso_U_23
O1 .0720(10) .069(2) .071(2) .0130(10) .0090(10) -.0220(10)
O2 .101(2) .080(2) .105(3) -.004(2) -.019(2) -.054(2)
O3 .0530(10) .071(2) .0610(10) -.0100(10) .0060(10) .0100(10)
O4 .235(6) .170(5) .125(4) -.156(4) .023(4) -.023(3)
O5 .068(2) .072(2) .066(2) -.0050(10) -.0120(10) .0100(10)
O6 .133(4) .113(3) .171(5) .066(3) -.024(3) .016(3)
O7 .094(2) .057(2) .0510(10) .0060(10) .006(2) -.0080(10)
O8 .199(5) .063(2) .116(3) .018(2) .016(3) -.016(2)
O9 .070(2) .0420(10) .0510(10) -.0080(10) .0090(10) .0000(10)
O10 .157(3) .047(2) .082(2) -.029(2) .004(2) .0060(10)
O11 .105(2) .0530(10) .0570(10) .0110(10) .001(2) .0080(10)
N1 .0500(10) .042(2) .052(2) -.0030(10) .0020(10) -.0030(10)
C1 .0450(10) .056(2) .055(2) -.0100(10) -.003(2) .000(2)
C2 .048(2) .059(2) .062(2) .0050(10) .004(2) .003(2)
C3 .065(2) .043(2) .048(2) .0060(10) .004(2) .000(2)
C4 .057(2) .0400(10) .0480(10) -.0060(10) .000(2) -.004(2)
C5 .048(2) .0390(10) .053(2) -.0050(10) .0010(10) .001(2)
C6 .053(2) .052(2) .068(2) .003(2) .011(2) .004(2)
C7 .074(2) .047(2) .066(2) .009(2) .006(2) -.010(2)
C8 .072(3) .077(3) .112(3) -.018(2) .030(3) .030(3)
C9 .096(4) .111(4) .115(4) -.006(3) .032(3) .049(4)
C10 .083(3) .076(3) .138(4) -.008(2) -.040(3) .047(3)
C11 .167(6) .136(5) .142(4) -.040(5) -.085(6) .067(5)
C12 .112(6) .080(3) .091(6) .035(3) .032(5) -.021(4)
C13 .222(9) .150(10) .160(10) -.090(10) -.013(10) -.056(9)
C16 .081(3) .045(2) .074(2) -.003(2) .009(2) .0100(10)
C17 .147(5) .072(3) .075(2) .005(3) .027(3) .014(3)
C18 .057(2) .0520(10) .055(2) -.003(2) -.004(2) .002(2)
C19 .084(3) .067(2) .056(2) .007(2) -.008(2) .009(2)
C20 .056(2) .067(2) .062(2) .003(2) .005(2) .014(2)
C21 .082(3) .068(2) .066(3) .002(2) -.005(2) .012(2)
C22 .118(4) .068(2) .097(4) -.009(3) .004(3) .004(3)
C23 .120(4) .065(3) .116(4) .013(3) .015(3) .030(3)
C24 .108(4) .092(2) .111(5) .025(3) -.012(3) .034(3)
C25 .068(3) .087(2) .084(3) .013(2) -.018(2) .020(3)

loop_
_atom_type_symbol
_atom_type_description
_atom_type_scat_dispersion_real
_atom_type_scat_dispersion_imag
_atom_type_scat_source
C C .003 .002
;International Tables for Crystallography
(1992, Vol. C)
;
H H .000 .000
;International Tables for Crystallography
(1992, Vol. C)
;
O O .011 .006
;International Tables for Crystallography
(1992, Vol. C)
;
N N .006 .003
;International Tables for Crystallography
(1992, Vol. C)
;

loop_
_geom_angle_atom_site_label_1
_geom_angle_atom_site_label_2
_geom_angle_atom_site_label_3
_geom_angle
_geom_angle_publ_flag
C6 O1 C7 110.9(3) no
C1 O3 C8 118.1(4) no
C2 O5 C10 116.6(4) no
C3 O7 C12 113.2(5) no
C3 O7 C14 112.1(7) no
C12 O8 C13 113.4(9) no
C14 O8 C15 108.0(10) no
C4 O9 C16 117.6(3) no
C18 O11 C19 114.7(3) no
C1 N1 C5 122.0(3) no
C1 N1 C7 123.1(3) no
C5 N1 C7 113.3(3) no
O3 C1 N1 109.2(3) no
O3 C1 C2 107.6(3) no
O3 C1 H1 109.3 no
N1 C1 C2 112.0(3) no
N1 C1 H1 109.3 no
C2 C1 H1 109.4 no
O5 C2 C1 104.5(3) no
O5 C2 C3 108.8(3) no
O5 C2 H2 109.0 no
C1 C2 C3 116.3(3) no
C1 C2 H2 109.0 no
C3 C2 H2 109.0 no
O7 C3 C2 109.0(3) no
O7 C3 C4 108.1(3) no
O7 C3 H3 108.5 no
C2 C3 C4 114.1(3) no
C2 C3 H3 108.5 no
C4 C3 H3 108.5 no
O9 C4 C3 108.6(3) no
O9 C4 C5 104.6(3) no
O9 C4 H4 110.0 no
C3 C4 C5 113.5(3) no
C3 C4 H4 110.0 no
C5 C4 H4 110.0 no
N1 C5 C4 108.9(3) no
N1 C5 C6 100.5(3) no
N1 C5 C18 111.4(3) no
C4 C5 C6 113.4(3) no
C4 C5 C18 111.8(3) no
C6 C5 C18 110.3(3) no
O1 C6 C5 105.9(3) no
O1 C6 H5 110.4 no
O1 C6 H6 110.4 no
C5 C6 H5 110.4 no
C5 C6 H6 110.3 no
H5 C6 H6 109.5 no
O1 C7 O2 123.3(4) no
O1 C7 N1 109.0(4) no
O2 C7 N1 127.7(4) no
O3 C8 O4 122.3(5) no
O3 C8 C9 110.4(6) no
O4 C8 C9 127.1(5) no
C8 C9 H7 109.5 no
C8 C9 H8 109 no
C8 C9 H9 109.5 no
H7 C9 H8 109.5 no
H7 C9 H9 109 no
H8 C9 H9 109.4 no
O5 C10 O6 122.5(6) no
O5 C10 C11 110.7(7) no
O6 C10 C11 126.8(6) no
C10 C11 H10 109.4 no
C10 C11 H11 109.4 no
C10 C11 H12 109 no
H10 C11 H11 109 no
H10 C11 H12 109.6 no
H11 C11 H12 109.6 no
O7 C12 O8 110.8(6) no
O7 C12 H13 109.0 no
O7 C12 H14 109.2 no
O8 C12 H13 109.0 no
O8 C12 H14 109.3 no
H13 C12 H14 109 no
O8 C13 H15 109 no
O8 C13 H16 110 no
O8 C13 H17 109 no
H15 C13 H16 109 no
H15 C13 H17 108 no
H16 C13 H17 108 no
O7 C14 O8 107.0(10) no
O7 C14 H18 109 no
O7 C14 H19 109 no
O8 C14 H18 110 no
O8 C14 H19 110 no
H18 C14 H19 109 no
O8 C15 H20 109 no
O8 C15 H21 109 no
O8 C15 H22 108 no
H20 C15 H21 110 no
H20 C15 H22 109 no
H21 C15 H22 109 no
O9 C16 O10 122.3(4) no
O9 C16 C17 111.5(4) no
O10 C16 C17 126.2(4) no
C16 C17 H23 109.5 no
C16 C17 H24 109.4 no
C16 C17 H25 109.5 no
H23 C17 H24 109.4 no
H23 C17 H25 109.6 no
H24 C17 H25 109.5 no
O11 C18 C5 106.1(3) no
O11 C18 H26 110.3 no
O11 C18 H27 110.3 no
C5 C18 H26 110.3 no
C5 C18 H27 110.3 no
H26 C18 H27 109.4 no
O11 C19 C20 109.1(4) no
O11 C19 H28 109.6 no
O11 C19 H29 109.6 no
C20 C19 H28 109.6 no
C20 C19 H29 109.6 no
H28 C19 H29 109 no
C19 C20 C21 121.4(4) no
C19 C20 C25 119.7(4) no
C21 C20 C25 118.8(4) no
C20 C21 C22 120.1(5) no
C20 C21 H30 120.0 no
C22 C21 H30 119.9 no
C21 C22 C23 119.1(6) no
C21 C22 H31 120.5 no
C23 C22 H31 120.4 no
C22 C23 C24 120.9(5) no
C22 C23 H32 119.6 no
C24 C23 H32 119.6 no
C23 C24 C25 119.5(5) no
C23 C24 H33 120.2 no
C25 C24 H33 120.3 no
C20 C25 C24 121.6(5) no
C20 C25 H34 119.2 no
C24 C25 H34 119.2 no

loop_
_geom_bond_atom_site_label_1
_geom_bond_atom_site_label_2
_geom_bond_site_symmetry_1
_geom_bond_site_symmetry_2
_geom_bond_distance
_geom_bond_publ_flag
O1 C6 . . 1.436(5) yes
O1 C7 . . 1.352(5) yes
O2 C7 . . 1.197(6) yes
O3 C1 . . 1.441(5) yes
O3 C8 . . 1.333(6) no
O4 C8 . . 1.178(8) no
O5 C2 . . 1.452(5) yes
O5 C10 . . 1.355(6) no
O6 C10 . . 1.187(9) no
O7 C3 . . 1.422(5) yes
O7 C12 . . 1.432(8) no
O7 C14 . . 1.52(2) no
O8 C12 . . 1.400(10) no
O8 C13 . . 1.40(2) no
O8 C14 . . 1.38(2) no
O8 C15 . . 1.42(3) no
O9 C4 . . 1.445(5) yes
O9 C16 . . 1.349(5) no
O10 C16 . . 1.192(5) no
O11 C18 . . 1.418(5) no
O11 C19 . . 1.389(5) no
N1 C1 . . 1.429(5) yes
N1 C5 . . 1.459(5) yes
N1 C7 . . 1.354(5) yes
C1 C2 . . 1.515(6) no
C1 H1 . . .960 no
C2 C3 . . 1.535(6) no
C2 H2 . . .960 no
C3 C4 . . 1.527(5) no
C3 H3 . . .960 no
C4 C5 . . 1.529(5) no
C4 H4 . . .960 no
C5 C6 . . 1.537(6) no
C5 C18 . . 1.526(6) no
C6 H5 . . .960 no
C6 H6 . . .960 no
C8 C9 . . 1.496(9) no
C9 H7 . . .959 no
C9 H8 . . .961 no
C9 H9 . . .960 no
C10 C11 . . 1.490(10) no
C11 H10 . . .961 no
C11 H11 . . .961 no
C11 H12 . . .957 no
C12 H13 . . .962 no
C12 H14 . . .957 no
C13 H15 . . .962 no
C13 H16 . . .959 no
C13 H17 . . .967 no
C14 H18 . . .959 no
C14 H19 . . .961 no
C15 H20 . . .953 no
C15 H21 . . .952 no
C15 H22 . . .967 no
C16 C17 . . 1.482(7) no
C17 H23 . . .960 no
C17 H24 . . .961 no
C17 H25 . . .959 no
C18 H26 . . .960 no
C18 H27 . . .960 no
C19 C20 . . 1.505(6) no
C19 H28 . . .960 no
C19 H29 . . .960 no
C20 C21 . . 1.373(7) no
C20 C25 . . 1.375(6) no
C21 C22 . . 1.381(7) no
C21 H30 . . .960 no
C22 C23 . . 1.391(9) no
C22 H31 . . .960 no
C23 C24 . . 1.343(9) no
C23 H32 . . .960 no
C24 C25 . . 1.362(7) no
C24 H33 . . .961 no
C25 H34 . . .960 no
H14 H21 . . .534 no
H17 H18 . . .436 no

loop_
_geom_contact_atom_site_label_1
_geom_contact_atom_site_label_2
_geom_contact_distance
_geom_contact_site_symmetry_2
O1 C6 3.271(5) 3_644
O1 C18 3.447(5) 3_644
O2 C4 3.296(5) 3_644
O2 C9 3.487(7) 2_654
O2 C24 3.561(8) 4_664
O2 O10 3.580(5) 3_644
O3 O10 3.169(4) 4_565
O4 C13 3.51(2) 3_644
O4 C23 3.545(7) 3_544
O4 O10 3.572(8) 4_565
O6 C15 3.38(3) 3_654
O6 C11 3.413(9) 4_565
O6 C17 3.526(9) 4_565
O8 C15 3.26(3) 3_654
O10 C8 3.163(6) 3_654
O10 C9 3.398(7) 3_654
O10 C2 3.469(5) 3_654
C15 C15 3.59(2) 3_654
C15 C15 3.59(2) 4_565
